data_1567499
loop_
_publ_author_name
'Bartkowski, Krzysztof'
'Zimmermann Crocomo, Paola'
'Kochman, Micha\/l Andrzej'
'Kumar, Dharmandra'
'Kubas, Adam'
'Data, Przemys\/law'
'Lindner, Marcin'

_publ_section_title
;
 Tandem rigidification and \p-extension as a key tool for the development
 of a narrow linewidth yellow hyperfluorescent OLED system
;
_journal_name_full 'Chemical Science'
_journal_paper_doi 10.1039/D2SC03342A
_journal_year 2022
_chemical_formula_moiety 'C61.9 H61 N3 O2, 1.5(C)'
_chemical_formula_sum 'C63.4 H61 N3 O2'
_chemical_formula_weight 896.95
_chemical_name_systematic
6-(3,6-di-tert-butyl-9H-carbazol-9-yl)-2-(4-(3,6-di-tert-butyl-9H-carbazol-9-yl)-2,6-dimethylphenyl)-1H-benzo[de]isoquinoline-1,3(2H)-dione
_space_group_crystal_system orthorhombic
_space_group_IT_number 60
_space_group_name_Hall '-P 2n 2ab'
_space_group_name_H-M_alt 'P b c n'
_atom_sites_solution_hydrogens geom
_atom_sites_solution_primary direct
_audit_block_doi 10.5517/ccdc.csd.cc2bxvmr
_audit_creation_date 2022-04-07
_audit_creation_method
;
Olex2 1.5
(compiled 2021.12.09 svn.r5202d8cf for OlexSys, GUI svn.r6439)
;
_audit_update_record
;
2022-05-13 deposited with the CCDC.	2022-08-18 downloaded from the CCDC.
;
_cell_angle_alpha 90
_cell_angle_beta 90
_cell_angle_gamma 90
_cell_formula_units_Z 4
_cell_length_a 11.8808(12)
_cell_length_b 10.3821(10)
_cell_length_c 42.031(4)
_cell_measurement_reflns_used 575
_cell_measurement_temperature 130.0(5)
_cell_measurement_theta_max 22.1701
_cell_measurement_theta_min 2.5806
_cell_volume 5184.4(9)
_computing_cell_refinement 'APEX3 v2019.1-0 (Bruker AXS)'
_computing_data_collection 'APEX3 V2019 (Bruker Nano, Inc., 2019)'
_computing_data_reduction 'SAINT V8.40A (Bruker Nano, Inc., 2019)'
_computing_molecular_graphics 'Olex2 1.5 (Dolomanov et al., 2009)'
_computing_publication_material 'Olex2 1.5 (Dolomanov et al., 2009)'
_computing_structure_refinement 'SHELXL-2018/3 (Sheldrick, 2015)'
_computing_structure_solution 'SHELXS-2013/1 (Sheldrick, 2015)'
_diffrn_ambient_temperature 130.0(5)
_diffrn_detector_area_resol_mean 7.3910
_diffrn_measured_fraction_theta_full 0.999
_diffrn_measured_fraction_theta_max 0.999
_diffrn_measurement_device_type 'Bruker D8 VENTURE'
_diffrn_measurement_method '\o and \f scans'
_diffrn_radiation_monochromator TRIUMPH
_diffrn_radiation_type MoK\a
_diffrn_radiation_wavelength 0.71073
_diffrn_reflns_av_R_equivalents 0.0503
_diffrn_reflns_av_unetI/netI 0.0259
_diffrn_reflns_limit_h_max 14
_diffrn_reflns_limit_h_min -14
_diffrn_reflns_limit_k_max 12
_diffrn_reflns_limit_k_min -12
_diffrn_reflns_limit_l_max 50
_diffrn_reflns_limit_l_min -49
_diffrn_reflns_number 67266
_diffrn_reflns_theta_full 25.05
_diffrn_reflns_theta_max 25.05
_diffrn_reflns_theta_min 2.59
_diffrn_source 'fine focus sealed tube'
_exptl_absorpt_coefficient_mu 0.069
_exptl_absorpt_correction_T_max 0.99
_exptl_absorpt_correction_T_min 0.81
_exptl_absorpt_correction_type multi-scan
_exptl_absorpt_process_details
;
SADABS-2016/2 - Bruker AXS area detector scaling and absorption correction
;
_exptl_crystal_colour 'pale orange'
_exptl_crystal_colour_primary orange
_exptl_crystal_density_diffrn 1.149
_exptl_crystal_density_method 'not measured'
_exptl_crystal_description prism
_exptl_crystal_F_000 1914
_exptl_crystal_preparation Luminescent
_exptl_crystal_recrystallization_method 'Re-crystallisation from solvent'
_exptl_crystal_size_max 0.476
_exptl_crystal_size_mid 0.356
_exptl_crystal_size_min 0.103
_refine_diff_density_max 0.386
_refine_diff_density_min -0.219
_refine_ls_extinction_coef 0.0086(17)
_refine_ls_extinction_method 'SHELXL-2018/3 (Sheldrick 2018)'
_refine_ls_goodness_of_fit_ref 1.080
_refine_ls_hydrogen_treatment constr
_refine_ls_matrix_type full
_refine_ls_number_parameters 554
_refine_ls_number_reflns 4597
_refine_ls_number_restraints 266
_refine_ls_restrained_S_all 1.114
_refine_ls_R_factor_all 0.1093
_refine_ls_R_factor_gt 0.0977
_refine_ls_shift/su_max 0.000
_refine_ls_shift/su_mean 0.000
_refine_ls_structure_factor_coef Fsqd
_refine_ls_weighting_details 'w=1/[\s^2^(Fo^2^)+(0.1390P)^2^+3.8835P] where P=(Fo^2^+2Fc^2^)/3'
_refine_ls_weighting_scheme calc
_refine_ls_wR_factor_gt 0.2757
_refine_ls_wR_factor_ref 0.2877
_reflns_number_gt 3797
_reflns_number_total 4597
_reflns_threshold_expression 'I > 2\s(I)'
_cod_data_source_file d2sc03342a2.cif
_cod_data_source_block LD_KB_004
_cod_depositor_comments
;
The following automatic conversions were performed:

data item '_exptl_absorpt_correction_type' value 'Multi-Scan' was
changed to 'multi-scan' in accordance with the
/home/data/users/saulius/crontab/automatic-downloads/rss-feeds/RSC/lib/dictionaries/cif_core.dic
dictionary named 'cif_core.dic' version 2.4.2 last updated on
2011-04-26.

Automatic conversion script
Id: cif_fix_values 7556 2019-12-06 15:28:31Z antanas 
;
_cod_original_sg_symbol_H-M Pbcn
_cod_original_formula_sum 'C63.40 H61 N3 O2'
_cod_database_code 1567499
_olex2_refinement_description
;
1. Shared sites
{C37, C37B}
{C41, C41B}
2. Restrained distances
 C1A-C6A = C3A-C4A = C5A-C6A = C5A-C10A
 1.4 with sigma of 0.02
 C16A-C22A
 1.5 with sigma of 0.02
 C20A-C21A
 1.5 with sigma of 0.02
 N12A-C14A
 1.45 with sigma of 0.02
 C20B-C21B
 1.5 with sigma of 0.02
 C16B-C22B
 1.5 with sigma of 0.02
 C13B-O24B
 1.2 with sigma of 0.02
 C14B-C16B = C16B-C17B = C17B-C18B = C18B-C19B = C19B-C20B = C20B-C14B
 1.5 with sigma of 0.02
 C14A-C22A \\sim C17A-C22A
 with sigma of 0.01
 C14A-C21A \\sim C19A-C21A
 with sigma of 0.01
 C3A-N15A \\sim C18A-N37A
 with sigma of 0.01
 N15A-C25 \\sim N15A-C28
 with sigma of 0.01
3. Restrained planarity
 C14B, C16B, C17B, C18B, C19B, C20B, C21B, C22B, N12B
 with sigma of 0.02
 C1B, C2B, C3B, C4B, C5B, C6B, C7B, C8B, C9B, C10B, C11B, N12B, C13B, O23B,
 O24B, C14B
 with sigma of 0.02
4. Uiso/Uaniso restraints and constraints
C1A \\sim C20A \\sim C21A: within 15A with sigma of 0.01 and sigma for terminal
atoms of 0.01 within 15A
C2A \\sim C19A: within 15A with sigma of 0.01 and sigma for terminal atoms of
0.01 within 15A
C5A \\sim C16A: within 15A with sigma of 0.01 and sigma for terminal atoms of
0.01 within 15A
C6A \\sim C14A: within 15A with sigma of 0.01 and sigma for terminal atoms of
0.01 within 15A
N15A \\sim N37A: within 20A with sigma of 0.01 and sigma for terminal atoms of
0.01 within 20A
C1A \\sim C1B: within 2A with sigma of 0.01 and sigma for terminal atoms of
0.01 within 2A
C2A \\sim C2B: within 2A with sigma of 0.01 and sigma for terminal atoms of
0.01 within 2A
C3A \\sim C3B: within 2A with sigma of 0.01 and sigma for terminal atoms of
0.01 within 2A
C6A \\sim C6B: within 2A with sigma of 0.01 and sigma for terminal atoms of
0.01 within 2A
C8A \\sim C8B: within 2A with sigma of 0.01 and sigma for terminal atoms of
0.01 within 2A
C9A \\sim C9B: within 2A with sigma of 0.01 and sigma for terminal atoms of
0.01 within 2A
C13A \\sim C13B: within 2A with sigma of 0.01 and sigma for terminal atoms of
0.01 within 2A
C17A \\sim C17B: within 2A with sigma of 0.01 and sigma for terminal atoms of
0.01 within 2A
C18A \\sim C18B: within 2A with sigma of 0.01 and sigma for terminal atoms of
0.01 within 2A
O23A \\sim O23B: within 2A with sigma of 0.01 and sigma for terminal atoms of
0.01 within 2A
O24A \\sim O24B: within 2A with sigma of 0.01 and sigma for terminal atoms of
0.01 within 2A
C20A \\sim C20B: within 2A with sigma of 0.01 and sigma for terminal atoms of
0.01 within 2A
C22A \\sim C22B: within 2A with sigma of 0.01 and sigma for terminal atoms of
0.01 within 2A
Uanis(C2A) \\sim Ueq: with sigma of 0.005 and sigma for terminal atoms of 0.01
Uanis(C38) \\sim Ueq: with sigma of 0.01 and sigma for terminal atoms of 0.02
Uanis(C40) \\sim Ueq: with sigma of 0.01 and sigma for terminal atoms of 0.02
Uanis(C9A) \\sim Ueq: with sigma of 0.01 and sigma for terminal atoms of 0.02
Uanis(N12A) \\sim Ueq: with sigma of 0.01 and sigma for terminal atoms of 0.02
Uanis(C37) = Uanis(C37B)
Uanis(C41) = Uanis(C41B)
5. Same fragment restrains
{C1A, C2A, C3A, C4A, C5A, C6A, C7A, C8A, C9A, C10A, C11A, N12A, C13A, O23A,
O24A, C14A, C16A, C17A, C18A, C19A, C20A, C21A, C22A} sigma for 1-2: 0.02, 1-3:
0.04
as in
{C1B, C2B, C3B, C4B, C5B, C6B, C7B, C8B, C9B, C10B, C11B, N12B, C13B, O23B,
O24B, C14B, C16B, C17B, C18B, C19B, C20B, C21B, C22B}
{C37, C38, C39, C40} sigma for 1-2: 0.02, 1-3: 0.04
as in
{C37B, C38B, C39B, C40B}
{C41, C42, C43, C44} sigma for 1-2: 0.02, 1-3: 0.04
as in
{C41B, C42B, C43B, C44B}
6. Others
 Sof(C1B)=Sof(H1B)=Sof(C2B)=Sof(H2B)=Sof(C3B)=Sof(C4B)=Sof(C5B)=Sof(C6B)=
 Sof(C7B)=Sof(H7B)=Sof(C8B)=Sof(H8B)=Sof(C9B)=Sof(H9B)=Sof(C10B)=Sof(C11B)=
 Sof(N12B)=Sof(C13B)=Sof(O23B)=Sof(O24B)=Sof(C14B)=Sof(C16B)=Sof(C17B)=
 Sof(H17B)=Sof(C18B)=Sof(C19B)=Sof(H19B)=Sof(C20B)=Sof(C21B)=Sof(H21D)=
 Sof(H21E)=Sof(H21F)=Sof(C22B)=Sof(H22D)=Sof(H22E)=Sof(H22F)=0.5*(1-FVAR(2))
 Sof(C1A)=Sof(H1A)=Sof(C2A)=Sof(H2A)=Sof(C3A)=Sof(C4A)=Sof(C5A)=Sof(C6A)=
 Sof(C7A)=Sof(H7A)=Sof(C8A)=Sof(H8A)=Sof(C9A)=Sof(H9A)=Sof(C10A)=Sof(C11A)=
 Sof(N12A)=Sof(C13A)=Sof(O23A)=Sof(O24A)=Sof(C14A)=Sof(C16A)=Sof(C17A)=
 Sof(H17A)=Sof(C18A)=Sof(C19A)=Sof(H19A)=Sof(C20A)=Sof(C21A)=Sof(H21A)=
 Sof(H21B)=Sof(H21C)=Sof(C22A)=Sof(H22A)=Sof(H22B)=Sof(H22C)=0.5*FVAR(2)
 Sof(C37B)=Sof(C38B)=Sof(H38D)=Sof(H38E)=Sof(H38F)=Sof(C39B)=Sof(H39D)=
 Sof(H39E)=Sof(H39F)=Sof(C40B)=Sof(H40D)=Sof(H40E)=Sof(H40F)=1-FVAR(2)
 Sof(C37)=Sof(C38)=Sof(H38A)=Sof(H38B)=Sof(H38C)=Sof(C39)=Sof(H39A)=Sof(H39B)=
 Sof(H39C)=Sof(C40)=Sof(H40A)=Sof(H40B)=Sof(H40C)=FVAR(2)
 Sof(C41B)=Sof(C42B)=Sof(H42D)=Sof(H42E)=Sof(H42F)=Sof(C43B)=Sof(H43D)=
 Sof(H43E)=Sof(H43F)=Sof(C44B)=Sof(H44D)=Sof(H44E)=Sof(H44F)=1-FVAR(3)
 Sof(C41)=Sof(C42)=Sof(H42A)=Sof(H42B)=Sof(H42C)=Sof(C43)=Sof(H43A)=Sof(H43B)=
 Sof(H43C)=Sof(C44)=Sof(H44A)=Sof(H44B)=Sof(H44C)=FVAR(3)
 Fixed Sof: N37A(0.5) N15A(0.5) C1X(0.25) C2X(0.2) C3X(0.2) C4X(0.1) C5X(0.2)
 C6X(0.2) C7X(0.2) C8X(0.2) C9X(0.15)
7.a Me refined with riding coordinates:
 C22A(H22A,H22B,H22C), C21B(H21D,H21E,H21F), C22B(H22D,H22E,H22F), C38B(H38D,
 H38E,H38F), C39B(H39D,H39E,H39F), C40B(H40D,H40E,H40F), C42B(H42D,H42E,H42F),
 C43B(H43D,H43E,H43F), C44B(H44D,H44E,H44F)
7.b Aromatic/amide H refined with riding coordinates:
 C1A(H1A), C2A(H2A), C7A(H7A), C8A(H8A), C9A(H9A), C17A(H17A), C19A(H19A),
 C1B(H1B), C2B(H2B), C7B(H7B), C8B(H8B), C9B(H9B), C17B(H17B), C19B(H19B),
 C29(H29), C31(H31), C32(H32), C33(H33), C34(H34), C36(H36)
7.c Fitted hexagon refined as free rotating group:
 C14A(C16A,C17A,C18A,C19A,C20A)
7.d Idealised Me refined with riding coordinates:
 C21A(H21A,H21B,H21C)
7.e Idealised Me refined as rotating group:
 C38(H38A,H38B,H38C), C39(H39A,H39B,H39C), C40(H40A,H40B,H40C), C42(H42A,H42B,
 H42C), C43(H43A,H43B,H43C), C44(H44A,H44B,H44C)
;
_olex2_submission_special_instructions 'No special instructions were received'

loop_
_space_group_symop_operation_xyz
'x, y, z'
'-x+1/2, -y+1/2, z+1/2'
'-x, y, -z+1/2'
'x+1/2, -y+1/2, -z'
'-x, -y, -z'
'x-1/2, y-1/2, -z-1/2'
'x, -y, z-1/2'
'-x-1/2, y-1/2, z'

loop_
_atom_site_type_symbol
_atom_site_label
_atom_site_fract_x
_atom_site_fract_y
_atom_site_fract_z
_atom_site_U_iso_or_equiv
_atom_site_adp_type
_atom_site_calc_flag
_atom_site_refinement_flags_adp
_atom_site_refinement_flags_occupancy
_atom_site_refinement_flags_posn
_atom_site_occupancy
_atom_site_disorder_assembly
_atom_site_disorder_group
C C1A 0.7706(11) 0.4113(13) 0.2787(3) 0.083(3) Uani d U P D 0.354(6) A -1
H H1A 0.749636 0.356234 0.261691 0.1 Uiso calc U P R 0.354(6) A -1
C C2A 0.6996(12) 0.4231(14) 0.3056(3) 0.075(3) Uani d U P D 0.354(6) A -1
H H2A 0.631302 0.375653 0.306576 0.091 Uiso calc U P R 0.354(6) A -1
C C3A 0.7290(12) 0.5017(17) 0.3298(3) 0.066(3) Uani d U P D 0.354(6) A -1
C C4A 0.8311(14) 0.5680(18) 0.3305(3) 0.069(8) Uani d . P D 0.354(6) A -1
C C5A 0.8968(15) 0.5592(19) 0.3016(4) 0.083(6) Uani d U P D 0.354(6) A -1
C C6A 0.8679(12) 0.4778(18) 0.2772(3) 0.088(4) Uani d U P D 0.354(6) A -1
C C7A 0.8735(10) 0.6382(19) 0.3550(3) 0.072(4) Uani d . P D 0.354(6) A -1
H H7A 0.832637 0.640954 0.374415 0.086 Uiso calc U P R 0.354(6) A -1
C C8A 0.9706(11) 0.7038(14) 0.3530(3) 0.090(3) Uani d U P D 0.354(6) A -1
H H8A 0.995893 0.753926 0.370502 0.109 Uiso calc U P R 0.354(6) A -1
C C9A 1.0337(12) 0.6981(15) 0.3253(3) 0.089(3) Uani d U P D 0.354(6) A -1
H H9A 1.100427 0.747894 0.323299 0.106 Uiso calc U P R 0.354(6) A -1
C C10A 0.9989(14) 0.620(2) 0.3007(4) 0.106(11) Uani d . P D 0.354(6) A -1
C C11A 1.0695(14) 0.6096(19) 0.2700(3) 0.106(9) Uani d . P D 0.354(6) A -1
N N12A 1.0205(16) 0.5492(14) 0.2434(4) 0.114(5) Uani d U P D 0.354(6) A -1
C C13A 0.9312(12) 0.4689(14) 0.2468(3) 0.087(3) Uani d U P D 0.354(6) A -1
O O23A 1.1591(11) 0.6690(14) 0.2681(4) 0.132(3) Uani d U P D 0.354(6) A -1
O O24A 0.9073(10) 0.3955(11) 0.2252(2) 0.111(3) Uani d U P D 0.354(6) A -1
C C14A 1.0926(9) 0.5312(10) 0.2169(2) 0.088(4) Uani d U P DG 0.354(6) A -1
C C16A 1.0737(9) 0.6140(10) 0.1915(2) 0.080(4) Uani d U P DG 0.354(6) A -1
C C17A 1.1448(10) 0.6112(11) 0.1652(2) 0.084(5) Uani d U P DG 0.354(6) A -1
H H17A 1.131935 0.66772 0.147804 0.101 Uiso calc U P R 0.354(6) A -1
C C18A 1.2348(9) 0.5257(11) 0.16439(19) 0.060(4) Uani d U P DG 0.354(6) A -1
C C19A 1.2537(8) 0.4430(11) 0.1898(2) 0.081(4) Uani d U P DG 0.354(6) A -1
H H19A 1.315193 0.384516 0.189295 0.098 Uiso calc U P R 0.354(6) A -1
C C20A 1.1826(9) 0.4457(10) 0.2161(2) 0.100(4) Uani d U P DG 0.354(6) A -1
C C21A 1.1997(12) 0.3465(12) 0.2432(3) 0.106(3) Uani d U P D 0.354(6) A -1
H H21A 1.274567 0.307545 0.241317 0.159 Uiso calc U P R 0.354(6) A -1
H H21B 1.142185 0.279109 0.241648 0.159 Uiso calc U P R 0.354(6) A -1
H H21C 1.193226 0.389948 0.263828 0.159 Uiso calc U P R 0.354(6) A -1
C C22A 0.9812(13) 0.7062(17) 0.1929(4) 0.109(5) Uani d U P D 0.354(6) A -1
H H22A 0.939944 0.694906 0.212869 0.163 Uiso calc U P R 0.354(6) A -1
H H22B 1.011306 0.793973 0.191797 0.163 Uiso calc U P R 0.354(6) A -1
H H22C 0.930188 0.691676 0.174902 0.163 Uiso calc U P R 0.354(6) A -1
N N37A 1.3166(14) 0.5343(18) 0.1398(3) 0.079(4) Uani d U P D 0.5 A -1
N N15A 0.6638(13) 0.5121(17) 0.3581(3) 0.075(4) Uani d U P D 0.5 A -1
C C1B 0.8074(17) 0.382(2) 0.2828(5) 0.084(6) Uiso d U P D 0.146(6) A -2
H H1B 0.7933 0.316971 0.267366 0.1 Uiso calc U P R 0.146(6) A -2
C C2B 0.7367(19) 0.394(2) 0.3096(6) 0.079(6) Uiso d U P D 0.146(6) A -2
H H2B 0.674624 0.337266 0.312321 0.095 Uiso calc U P R 0.146(6) A -2
C C3B 0.757(2) 0.486(2) 0.3314(6) 0.070(6) Uiso d U P D 0.146(6) A -2
C C4B 0.846(2) 0.573(2) 0.3296(5) 0.046(13) Uiso d . P D 0.146(6) A -2
C C5B 0.9160(17) 0.5566(19) 0.3016(5) 0.043(7) Uiso d . P D 0.146(6) A -2
C C6B 0.8945(17) 0.463(2) 0.2793(5) 0.092(6) Uiso d U P D 0.146(6) A -2
C C7B 0.873(2) 0.668(2) 0.3503(6) 0.076(16) Uiso d . P D 0.146(6) A -2
H H7B 0.825453 0.678285 0.368442 0.091 Uiso calc U P R 0.146(6) A -2
C C8B 0.960(2) 0.750(2) 0.3475(6) 0.094(6) Uiso d U P D 0.146(6) A -2
H H8B 0.9747 0.813286 0.363263 0.113 Uiso calc U P R 0.146(6) A -2
C C9B 1.028(2) 0.738(2) 0.3212(6) 0.083(6) Uiso d U P D 0.146(6) A -2
H H9B 1.089639 0.794521 0.317818 0.099 Uiso calc U P R 0.146(6) A -2
C C10B 1.0024(18) 0.641(2) 0.2996(5) 0.057(11) Uiso d . P D 0.146(6) A -2
C C11B 1.0795(17) 0.627(2) 0.2706(4) 0.051(9) Uiso d . P D 0.146(6) A -2
N N12B 1.0535(13) 0.5307(14) 0.2485(4) 0.043(5) Uiso d . P D 0.146(6) A -2
C C13B 0.9678(15) 0.4458(19) 0.2506(5) 0.083(6) Uiso d U P D 0.146(6) A -2
O O23B 1.158(2) 0.704(3) 0.2678(9) 0.133(6) Uiso d U P D 0.146(6) A -2
O O24B 0.960(2) 0.367(2) 0.2295(5) 0.110(6) Uiso d U P D 0.146(6) A -2
C C14B 1.1312(15) 0.5342(13) 0.2233(5) 0.093(13) Uiso d . P D 0.146(6) A -2
C C16B 1.085(2) 0.584(2) 0.1946(6) 0.11(3) Uiso d . P D 0.146(6) A -2
C C17B 1.150(3) 0.597(3) 0.1662(7) 0.085(7) Uiso d U P D 0.146(6) A -2
H H17B 1.119965 0.629844 0.146858 0.102 Uiso calc U P R 0.146(6) A -2
C C18B 1.263(2) 0.554(2) 0.1696(6) 0.063(6) Uiso d U P D 0.146(6) A -2
C C19B 1.308(2) 0.503(2) 0.1986(5) 0.086(8) Uiso d . P D 0.146(6) A -2
H H19B 1.384341 0.47666 0.198976 0.104 Uiso calc U P R 0.146(6) A -2
C C20B 1.2431(17) 0.492(2) 0.2268(5) 0.108(6) Uiso d U P D 0.146(6) A -2
C C21B 1.284(4) 0.440(4) 0.2585(7) 0.18(2) Uiso d . P D 0.146(6) A -2
H H21D 1.363122 0.414888 0.256748 0.263 Uiso calc U P R 0.146(6) A -2
H H21E 1.275782 0.506505 0.27486 0.263 Uiso calc U P R 0.146(6) A -2
H H21F 1.238784 0.364427 0.264434 0.263 Uiso calc U P R 0.146(6) A -2
C C22B 0.967(3) 0.625(4) 0.1944(12) 0.108(8) Uiso d U P D 0.146(6) A -2
H H22D 0.947419 0.657257 0.173204 0.162 Uiso calc U P R 0.146(6) A -2
H H22E 0.919075 0.551494 0.199719 0.162 Uiso calc U P R 0.146(6) A -2
H H22F 0.956206 0.69355 0.210126 0.162 Uiso calc U P R 0.146(6) A -2
C C25 0.5832(3) 0.6080(3) 0.36139(8) 0.0699(9) Uani d . . D 1.0 . .
C C26 0.5342(2) 0.5951(3) 0.39150(7) 0.0561(7) Uani d . . . 1.0 . .
C C27 0.5955(2) 0.4931(3) 0.40779(7) 0.0550(7) Uani d . . . 1.0 . .
C C28 0.6831(3) 0.4550(4) 0.38748(7) 0.0720(9) Uani d . . D 1.0 . .
C C29 0.5852(2) 0.4323(3) 0.43727(7) 0.0547(7) Uani d . . . 1.0 . .
H H29 0.526637 0.457335 0.451355 0.066 Uiso calc U . R 1.0 . .
C C30 0.6590(2) 0.3364(3) 0.44620(7) 0.0585(7) Uani d . . . 1.0 . .
C C31 0.7477(3) 0.3049(4) 0.42564(8) 0.0776(10) Uani d . . . 1.0 . .
H H31 0.80061 0.241265 0.431996 0.093 Uiso calc U . R 1.0 . .
C C32 0.7603(3) 0.3641(4) 0.39619(9) 0.0894(12) Uani d . . . 1.0 . .
H H32 0.820923 0.341956 0.382502 0.107 Uiso calc U . R 1.0 . .
C C33 0.5439(3) 0.6965(4) 0.33957(8) 0.0811(10) Uani d . . . 1.0 . .
H H33 0.575228 0.701581 0.318816 0.097 Uiso calc U . R 1.0 . .
C C34 0.4584(3) 0.7768(4) 0.34874(8) 0.0781(10) Uani d . . . 1.0 . .
H H34 0.432366 0.839894 0.334116 0.094 Uiso calc U . R 1.0 . .
C C35 0.4073(3) 0.7696(3) 0.37898(8) 0.0694(9) Uani d . . . 1.0 . .
C C36 0.4463(3) 0.6760(3) 0.39993(7) 0.0614(8) Uani d . . . 1.0 . .
H H36 0.412287 0.667333 0.420265 0.074 Uiso calc U . R 1.0 . .
C C37 0.6463(3) 0.2616(3) 0.47746(8) 0.0699(9) Uani d . P D 0.833(8) B 1
C C38 0.7609(5) 0.2378(8) 0.49220(14) 0.129(3) Uani d U P D 0.833(8) B 1
H H38A 0.804656 0.180571 0.478374 0.194 Uiso calc U P R 0.833(8) B 1
H H38B 0.751447 0.197402 0.513105 0.194 Uiso calc U P R 0.833(8) B 1
H H38C 0.800624 0.319879 0.494632 0.194 Uiso calc U P R 0.833(8) B 1
C C39 0.5763(5) 0.3333(5) 0.50132(10) 0.0861(17) Uani d . P D 0.833(8) B 1
H H39A 0.608711 0.41888 0.504848 0.129 Uiso calc U P R 0.833(8) B 1
H H39B 0.575197 0.285537 0.521434 0.129 Uiso calc U P R 0.833(8) B 1
H H39C 0.499298 0.342177 0.493262 0.129 Uiso calc U P R 0.833(8) B 1
C C40 0.5912(7) 0.1333(5) 0.46983(16) 0.138(3) Uani d U P D 0.833(8) B 1
H H40A 0.51531 0.148295 0.46145 0.208 Uiso calc U P R 0.833(8) B 1
H H40B 0.586363 0.081223 0.489232 0.208 Uiso calc U P R 0.833(8) B 1
H H40C 0.636213 0.087611 0.453895 0.208 Uiso calc U P R 0.833(8) B 1
C C37B 0.6463(3) 0.2616(3) 0.47746(8) 0.0699(9) Uani d . P D 0.167(8) B 2
C C38B 0.697(3) 0.349(3) 0.5045(6) 0.120(11) Uiso d . P D 0.167(8) B 2
H H38D 0.659743 0.433457 0.504258 0.18 Uiso calc U P R 0.167(8) B 2
H H38E 0.68527 0.308146 0.525224 0.18 Uiso calc U P R 0.167(8) B 2
H H38F 0.777972 0.360886 0.500865 0.18 Uiso calc U P R 0.167(8) B 2
C C39B 0.5249(14) 0.255(3) 0.4876(7) 0.107(9) Uiso d . P D 0.167(8) B 2
H H39D 0.490095 0.340073 0.48515 0.16 Uiso calc U P R 0.167(8) B 2
H H39E 0.484854 0.19238 0.474352 0.16 Uiso calc U P R 0.167(8) B 2
H H39F 0.520641 0.22849 0.509959 0.16 Uiso calc U P R 0.167(8) B 2
C C40B 0.7086(18) 0.1382(17) 0.4801(5) 0.073(6) Uiso d . P D 0.167(8) B 2
H H40D 0.786426 0.150786 0.473066 0.11 Uiso calc U P R 0.167(8) B 2
H H40E 0.708075 0.109231 0.502287 0.11 Uiso calc U P R 0.167(8) B 2
H H40F 0.672289 0.073121 0.46668 0.11 Uiso calc U P R 0.167(8) B 2
C C41 0.3167(4) 0.8651(4) 0.38936(10) 0.0866(11) Uani d . P D 0.683(8) C 1
C C42 0.2745(6) 0.9472(6) 0.36155(15) 0.095(2) Uani d . P D 0.683(8) C 1
H H42A 0.335526 1.002656 0.35395 0.143 Uiso calc U P R 0.683(8) C 1
H H42B 0.211319 1.000651 0.368674 0.143 Uiso calc U P R 0.683(8) C 1
H H42C 0.249462 0.890783 0.344241 0.143 Uiso calc U P R 0.683(8) C 1
C C43 0.2190(5) 0.7977(6) 0.40488(19) 0.094(2) Uani d . P D 0.683(8) C 1
H H43A 0.163716 0.861634 0.41194 0.141 Uiso calc U P R 0.683(8) C 1
H H43B 0.245836 0.748357 0.423252 0.141 Uiso calc U P R 0.683(8) C 1
H H43C 0.183726 0.739099 0.389544 0.141 Uiso calc U P R 0.683(8) C 1
C C44 0.3698(7) 0.9551(5) 0.41489(16) 0.101(2) Uani d . P D 0.683(8) C 1
H H44A 0.430563 1.005487 0.405216 0.152 Uiso calc U P R 0.683(8) C 1
H H44B 0.400244 0.902923 0.432316 0.152 Uiso calc U P R 0.683(8) C 1
H H44C 0.312042 1.013427 0.423201 0.152 Uiso calc U P R 0.683(8) C 1
C C41B 0.3167(4) 0.8651(4) 0.38936(10) 0.0866(11) Uani d . P D 0.317(8) C 2
C C42B 0.2120(15) 0.845(2) 0.3655(4) 0.145(7) Uiso d . P D 0.317(8) C 2
H H42D 0.238183 0.851106 0.343484 0.217 Uiso calc U P R 0.317(8) C 2
H H42E 0.179043 0.75922 0.369079 0.217 Uiso calc U P R 0.317(8) C 2
H H42F 0.155044 0.910886 0.369549 0.217 Uiso calc U P R 0.317(8) C 2
C C43B 0.2704(17) 0.854(2) 0.4223(3) 0.124(6) Uiso d . P D 0.317(8) C 2
H H43D 0.213351 0.920611 0.425716 0.186 Uiso calc U P R 0.317(8) C 2
H H43E 0.235992 0.768682 0.425088 0.186 Uiso calc U P R 0.317(8) C 2
H H43F 0.331342 0.864624 0.437802 0.186 Uiso calc U P R 0.317(8) C 2
C C44B 0.358(2) 1.0058(17) 0.3861(6) 0.176(10) Uiso d . P D 0.317(8) C 2
H H44D 0.389942 1.018936 0.364822 0.263 Uiso calc U P R 0.317(8) C 2
H H44E 0.295179 1.064953 0.389379 0.263 Uiso calc U P R 0.317(8) C 2
H H44F 0.416587 1.022631 0.402134 0.263 Uiso calc U P R 0.317(8) C 2
C C1X 0.653(2) 0.540(3) 0.2050(7) 0.138(8) Uiso d . P . 0.25 . .
C C2X 0.594(4) 0.605(4) 0.2266(10) 0.142(11) Uiso d . P . 0.2 . .
C C3X 0.590(3) 0.471(4) 0.2147(10) 0.155(12) Uiso d . P . 0.2 . .
C C4X 0.638(7) 0.527(10) 0.235(2) 0.16(3) Uiso d . P . 0.1 . .
C C5X 0.515(3) 0.419(3) 0.2393(8) 0.134(11) Uiso d . P . 0.2 . .
C C6X 0.5 0.500(4) 0.25 0.158(9) Uiso d . P S 0.4 . .
C C7X 0.620(3) 0.614(4) 0.2496(9) 0.135(10) Uiso d . P . 0.2 . .
C C8X 0.691(3) 0.665(3) 0.2335(8) 0.134(9) Uiso d . P . 0.2 . .
C C9X 0.538(5) 0.596(6) 0.2422(15) 0.154(18) Uiso d . P . 0.15 . .

loop_
_atom_site_aniso_label
_atom_site_aniso_U_11
_atom_site_aniso_U_22
_atom_site_aniso_U_33
_atom_site_aniso_U_12
_atom_site_aniso_U_13
_atom_site_aniso_U_23
C1A 0.109(6) 0.082(6) 0.059(4) 0.006(5) 0.020(5) -0.001(4)
C2A 0.083(5) 0.078(5) 0.065(4) 0.002(4) 0.007(4) -0.008(3)
C3A 0.063(6) 0.081(7) 0.055(6) 0.014(6) 0.016(5) -0.009(5)
C4A 0.060(9) 0.090(14) 0.056(9) 0.007(7) 0.019(6) -0.001(6)
C5A 0.056(8) 0.090(11) 0.104(11) 0.004(6) 0.032(7) 0.003(7)
C6A 0.079(7) 0.107(8) 0.079(6) -0.018(6) 0.023(5) -0.003(5)
C7A 0.068(8) 0.091(8) 0.057(6) 0.032(6) 0.007(5) -0.009(7)
C8A 0.087(6) 0.104(7) 0.080(6) 0.022(6) -0.014(5) -0.018(6)
C9A 0.083(5) 0.094(6) 0.088(6) 0.006(5) 0.000(5) -0.004(5)
C10A 0.121(19) 0.109(13) 0.087(13) 0.062(14) 0.030(11) 0.009(9)
C11A 0.102(12) 0.132(15) 0.083(10) -0.020(9) 0.034(8) -0.034(8)
N12A 0.117(9) 0.122(7) 0.103(9) 0.006(7) 0.033(7) -0.026(6)
C13A 0.096(7) 0.104(7) 0.061(5) -0.016(6) 0.023(5) -0.029(6)
O23A 0.123(6) 0.146(8) 0.128(6) -0.024(6) 0.025(5) -0.034(6)
O24A 0.116(7) 0.130(6) 0.086(5) -0.031(6) 0.030(5) -0.033(5)
C14A 0.087(9) 0.112(10) 0.065(7) -0.023(7) 0.044(7) -0.014(7)
C16A 0.053(7) 0.075(9) 0.112(9) -0.007(5) 0.042(6) -0.028(6)
C17A 0.081(8) 0.088(9) 0.084(8) 0.004(6) 0.003(7) 0.005(7)
C18A 0.060(7) 0.070(7) 0.050(5) -0.012(6) 0.004(5) -0.023(5)
C19A 0.117(9) 0.080(7) 0.046(5) 0.000(7) 0.014(6) 0.001(5)
C20A 0.126(7) 0.094(6) 0.080(5) 0.003(6) 0.029(6) 0.005(5)
C21A 0.146(8) 0.097(6) 0.076(5) 0.011(6) 0.036(6) 0.015(5)
C22A 0.098(8) 0.112(9) 0.116(9) 0.006(7) 0.022(7) -0.003(8)
N37A 0.081(6) 0.097(7) 0.060(4) -0.006(6) 0.020(4) -0.015(6)
N15A 0.077(6) 0.091(6) 0.058(4) 0.007(6) 0.024(4) -0.008(4)
C25 0.073(2) 0.079(2) 0.0581(18) -0.0050(17) 0.0062(15) 0.0018(15)
C26 0.0551(16) 0.0598(16) 0.0535(15) -0.0115(13) 0.0047(12) -0.0072(12)
C27 0.0525(15) 0.0576(16) 0.0550(15) -0.0047(13) 0.0057(12) -0.0084(12)
C28 0.077(2) 0.087(2) 0.0527(17) 0.0058(18) 0.0151(15) 0.0008(16)
C29 0.0495(14) 0.0595(16) 0.0550(15) -0.0025(12) 0.0106(12) -0.0085(13)
C30 0.0570(16) 0.0615(17) 0.0568(16) 0.0034(13) 0.0093(13) -0.0096(13)
C31 0.077(2) 0.089(2) 0.0671(19) 0.0219(19) 0.0193(17) -0.0014(17)
C32 0.084(2) 0.108(3) 0.076(2) 0.034(2) 0.0315(19) 0.006(2)
C33 0.091(2) 0.092(3) 0.0607(19) -0.002(2) 0.0106(17) 0.0083(18)
C34 0.094(2) 0.072(2) 0.069(2) -0.0077(19) -0.0079(18) 0.0088(17)
C35 0.078(2) 0.0624(18) 0.0678(19) -0.0052(16) -0.0003(16) 0.0008(15)
C36 0.0651(17) 0.0560(16) 0.0630(17) -0.0073(14) 0.0065(14) -0.0033(13)
C37 0.073(2) 0.0659(19) 0.071(2) 0.0128(16) 0.0165(16) 0.0018(15)
C38 0.100(4) 0.194(7) 0.093(4) 0.043(4) 0.002(3) 0.044(4)
C39 0.109(4) 0.092(3) 0.058(2) 0.028(3) 0.030(2) 0.013(2)
C40 0.225(8) 0.084(4) 0.107(4) -0.044(4) 0.036(5) 0.001(3)
C37B 0.073(2) 0.0659(19) 0.071(2) 0.0128(16) 0.0165(16) 0.0018(15)
C41 0.106(3) 0.064(2) 0.090(3) 0.010(2) 0.004(2) 0.0063(18)
C42 0.112(5) 0.072(3) 0.103(4) 0.026(3) -0.002(4) 0.016(3)
C43 0.080(4) 0.069(3) 0.134(5) 0.026(3) 0.024(4) 0.017(3)
C44 0.150(6) 0.061(3) 0.092(4) 0.013(4) -0.006(4) -0.012(3)
C41B 0.106(3) 0.064(2) 0.090(3) 0.010(2) 0.004(2) 0.0063(18)

loop_
_atom_type_symbol
_atom_type_description
_atom_type_scat_dispersion_real
_atom_type_scat_dispersion_imag
_atom_type_scat_source
C C 0.0033 0.0016 'International Tables Vol C Tables 4.2.6.8 and 6.1.1.4'
H H 0.0000 0.0000 'International Tables Vol C Tables 4.2.6.8 and 6.1.1.4'
N N 0.0061 0.0033 'International Tables Vol C Tables 4.2.6.8 and 6.1.1.4'
O O 0.0106 0.0060 'International Tables Vol C Tables 4.2.6.8 and 6.1.1.4'

loop_
_citation_id
_citation_doi
_citation_year
1 10.1039/D2SC03342A 2022

loop_
_geom_angle_atom_site_label_1
_geom_angle_atom_site_label_2
_geom_angle_atom_site_label_3
_geom_angle_site_symmetry_1
_geom_angle_site_symmetry_3
_geom_angle
_geom_angle_publ_flag
C2A C1A H1A . . 119.8 ?
C6A C1A H1A . . 119.8 ?
C6A C1A C2A . . 120.4(11) ?
C1A C2A H2A . . 120.0 ?
C3A C2A C1A . . 119.9(11) ?
C3A C2A H2A . . 120.0 ?
C2A C3A C4A . . 122.7(10) ?
C2A C3A N15A . . 122.3(15) ?
C4A C3A N15A . . 114.6(14) ?
C3A C4A C5A . . 114.8(12) ?
C7A C4A C3A . . 127.2(11) ?
C7A C4A C5A . . 118.0(14) ?
C6A C5A C4A . . 122.1(13) ?
C10A C5A C4A . . 118.3(13) ?
C10A C5A C6A . . 118.9(11) ?
C1A C6A C5A . . 119.6(11) ?
C1A C6A C13A . . 116.3(11) ?
C5A C6A C13A . . 123.7(10) ?
C4A C7A H7A . . 118.5 ?
C8A C7A C4A . . 123.0(11) ?
C8A C7A H7A . . 118.5 ?
C7A C8A H8A . . 120.1 ?
C7A C8A C9A . . 119.8(10) ?
C9A C8A H8A . . 120.1 ?
C8A C9A H9A . . 120.3 ?
C10A C9A C8A . . 119.5(13) ?
C10A C9A H9A . . 120.3 ?
C5A C10A C9A . . 121.0(12) ?
C5A C10A C11A . . 118.4(13) ?
C9A C10A C11A . . 120.3(15) ?
N12A C11A C10A . . 118.0(13) ?
O23A C11A C10A . . 119.4(13) ?
O23A C11A N12A . . 121.9(11) ?
C11A N12A C14A . . 115.6(14) ?
C13A N12A C11A . . 121.0(10) ?
C13A N12A C14A . . 118.3(10) ?
N12A C13A C6A . . 116.6(9) ?
O24A C13A C6A . . 124.2(10) ?
O24A C13A N12A . . 119.2(9) ?
C16A C14A N12A . . 115.2(10) ?
C16A C14A C20A . . 120.0 ?
C20A C14A N12A . . 124.6(10) ?
C14A C16A C22A . . 119.7(4) ?
C17A C16A C14A . . 120.0 ?
C17A C16A C22A . . 120.3(4) ?
C16A C17A H17A . . 120.0 ?
C18A C17A C16A . . 120.0 ?
C18A C17A H17A . . 120.0 ?
C17A C18A C19A . . 120.0 ?
C17A C18A N37A . . 120.2(12) ?
C19A C18A N37A . . 119.2(12) ?
C18A C19A H19A . . 120.0 ?
C18A C19A C20A . . 120.0 ?
C20A C19A H19A . . 120.0 ?
C14A C20A C21A . . 120.5(4) ?
C19A C20A C14A . . 120.0 ?
C19A C20A C21A . . 119.3(4) ?
C20A C21A H21A . . 109.5 ?
C20A C21A H21B . . 109.5 ?
C20A C21A H21C . . 109.5 ?
H21A C21A H21B . . 109.5 ?
H21A C21A H21C . . 109.5 ?
H21B C21A H21C . . 109.5 ?
C16A C22A H22A . . 109.5 ?
C16A C22A H22B . . 109.5 ?
C16A C22A H22C . . 109.5 ?
H22A C22A H22B . . 109.5 ?
H22A C22A H22C . . 109.5 ?
H22B C22A H22C . . 109.5 ?
C25 N15A C3A . . 120.8(9) ?
C25 N15A C28 . . 109.3(7) ?
C28 N15A C3A . . 128.5(9) ?
C2B C1B H1B . . 120.3 ?
C6B C1B H1B . . 120.3 ?
C6B C1B C2B . . 119.5(19) ?
C1B C2B H2B . . 120.1 ?
C3B C2B C1B . . 120.(2) ?
C3B C2B H2B . . 120.1 ?
C2B C3B C4B . . 124.(2) ?
C3B C4B C5B . . 113.8(18) ?
C7B C4B C3B . . 128.(2) ?
C7B C4B C5B . . 118.(2) ?
C6B C5B C4B . . 121.9(18) ?
C10B C5B C4B . . 114.2(17) ?
C10B C5B C6B . . 124.0(17) ?
C1B C6B C5B . . 120.8(18) ?
C1B C6B C13B . . 117.7(17) ?
C5B C6B C13B . . 121.5(17) ?
C4B C7B H7B . . 117.2 ?
C8B C7B C4B . . 126.(2) ?
C8B C7B H7B . . 117.2 ?
C7B C8B H8B . . 121.1 ?
C7B C8B C9B . . 118.(2) ?
C9B C8B H8B . . 121.1 ?
C8B C9B H9B . . 121.2 ?
C8B C9B C10B . . 118.(2) ?
C10B C9B H9B . . 121.2 ?
C5B C10B C9B . . 126.5(18) ?
C5B C10B C11B . . 116.2(17) ?
C9B C10B C11B . . 117.3(19) ?
N12B C11B C10B . . 117.6(17) ?
O23B C11B C10B . . 118.(2) ?
O23B C11B N12B . . 124.(2) ?
C11B N12B C14B . . 109.6(11) ?
C13B N12B C11B . . 126.1(15) ?
C13B N12B C14B . . 124.2(12) ?
N12B C13B C6B . . 114.6(16) ?
O24B C13B C6B . . 128.7(19) ?
O24B C13B N12B . . 116.6(19) ?
N12B C14B C16B . . 113.4(15) ?
N12B C14B C20B . . 122.2(14) ?
C20B C14B C16B . . 124.4(17) ?
C14B C16B C17B . . 122.4(19) ?
C14B C16B C22B . . 119.(2) ?
C17B C16B C22B . . 119.(2) ?
C16B C17B H17B . . 123.3 ?
C16B C17B C18B . . 113.(2) ?
C18B C17B H17B . . 123.3 ?
C17B C18B C19B . . 123.(2) ?
C18B C19B H19B . . 118.6 ?
C20B C19B C18B . . 122.8(19) ?
C20B C19B H19B . . 118.6 ?
C14B C20B C19B . . 113.5(16) ?
C14B C20B C21B . . 120.(2) ?
C19B C20B C21B . . 126.(2) ?
C20B C21B H21D . . 109.5 ?
C20B C21B H21E . . 109.5 ?
C20B C21B H21F . . 109.5 ?
H21D C21B H21E . . 109.5 ?
H21D C21B H21F . . 109.5 ?
H21E C21B H21F . . 109.5 ?
C16B C22B H22D . . 109.5 ?
C16B C22B H22E . . 109.5 ?
C16B C22B H22F . . 109.5 ?
H22D C22B H22E . . 109.5 ?
H22D C22B H22F . . 109.5 ?
H22E C22B H22F . . 109.5 ?
N15A C25 C26 . . 108.0(4) ?
C33 C25 N15A . . 130.1(5) ?
C33 C25 C26 . . 121.6(3) ?
C25 C26 C27 . . 106.7(3) ?
C36 C26 C25 . . 119.1(3) ?
C36 C26 C27 . . 134.2(3) ?
C28 C27 C26 . . 106.8(3) ?
C29 C27 C26 . . 134.6(3) ?
C29 C27 C28 . . 118.5(3) ?
N15A C28 C27 . . 107.4(4) ?
C32 C28 N15A . . 130.1(4) ?
C32 C28 C27 . . 122.0(3) ?
C27 C29 H29 . . 119.6 ?
C30 C29 C27 . . 120.8(3) ?
C30 C29 H29 . . 119.6 ?
C29 C30 C31 . . 118.6(3) ?
C29 C30 C37 . . 122.5(2) ?
C29 C30 C37B . . 122.5(2) ?
C31 C30 C37 . . 118.9(3) ?
C31 C30 C37B . . 118.9(3) ?
C30 C31 H31 . . 119.1 ?
C32 C31 C30 . . 121.8(3) ?
C32 C31 H31 . . 119.1 ?
C28 C32 C31 . . 118.2(3) ?
C28 C32 H32 . . 120.9 ?
C31 C32 H32 . . 120.9 ?
C25 C33 H33 . . 121.0 ?
C34 C33 C25 . . 118.0(3) ?
C34 C33 H33 . . 121.0 ?
C33 C34 H34 . . 118.6 ?
C33 C34 C35 . . 122.7(3) ?
C35 C34 H34 . . 118.6 ?
C34 C35 C41 . . 121.8(3) ?
C34 C35 C41B . . 121.8(3) ?
C36 C35 C34 . . 117.6(3) ?
C36 C35 C41 . . 120.5(3) ?
C36 C35 C41B . . 120.5(3) ?
C26 C36 C35 . . 120.8(3) ?
C26 C36 H36 . . 119.6 ?
C35 C36 H36 . . 119.6 ?
C38 C37 C30 . . 110.1(3) ?
C38 C37 C40 . . 109.3(5) ?
C39 C37 C30 . . 112.1(3) ?
C39 C37 C38 . . 107.8(4) ?
C39 C37 C40 . . 109.7(4) ?
C40 C37 C30 . . 107.8(3) ?
C37 C38 H38A . . 109.5 ?
C37 C38 H38B . . 109.5 ?
C37 C38 H38C . . 109.5 ?
H38A C38 H38B . . 109.5 ?
H38A C38 H38C . . 109.5 ?
H38B C38 H38C . . 109.5 ?
C37 C39 H39A . . 109.5 ?
C37 C39 H39B . . 109.5 ?
C37 C39 H39C . . 109.5 ?
H39A C39 H39B . . 109.5 ?
H39A C39 H39C . . 109.5 ?
H39B C39 H39C . . 109.5 ?
C37 C40 H40A . . 109.5 ?
C37 C40 H40B . . 109.5 ?
C37 C40 H40C . . 109.5 ?
H40A C40 H40B . . 109.5 ?
H40A C40 H40C . . 109.5 ?
H40B C40 H40C . . 109.5 ?
C30 C37B C38B . . 106.7(12) ?
C39B C37B C30 . . 111.1(12) ?
C39B C37B C38B . . 100.9(15) ?
C40B C37B C30 . . 116.9(9) ?
C40B C37B C38B . . 104.7(14) ?
C40B C37B C39B . . 114.7(14) ?
C37B C38B H38D . . 109.5 ?
C37B C38B H38E . . 109.5 ?
C37B C38B H38F . . 109.5 ?
H38D C38B H38E . . 109.5 ?
H38D C38B H38F . . 109.5 ?
H38E C38B H38F . . 109.5 ?
C37B C39B H39D . . 109.5 ?
C37B C39B H39E . . 109.5 ?
C37B C39B H39F . . 109.5 ?
H39D C39B H39E . . 109.5 ?
H39D C39B H39F . . 109.5 ?
H39E C39B H39F . . 109.5 ?
C37B C40B H40D . . 109.5 ?
C37B C40B H40E . . 109.5 ?
C37B C40B H40F . . 109.5 ?
H40D C40B H40E . . 109.5 ?
H40D C40B H40F . . 109.5 ?
H40E C40B H40F . . 109.5 ?
C35 C41 C42 . . 112.0(4) ?
C35 C41 C44 . . 107.5(4) ?
C42 C41 C44 . . 109.0(4) ?
C43 C41 C35 . . 111.5(3) ?
C43 C41 C42 . . 109.7(5) ?
C43 C41 C44 . . 107.0(5) ?
C41 C42 H42A . . 109.5 ?
C41 C42 H42B . . 109.5 ?
C41 C42 H42C . . 109.5 ?
H42A C42 H42B . . 109.5 ?
H42A C42 H42C . . 109.5 ?
H42B C42 H42C . . 109.5 ?
C41 C43 H43A . . 109.5 ?
C41 C43 H43B . . 109.5 ?
C41 C43 H43C . . 109.5 ?
H43A C43 H43B . . 109.5 ?
H43A C43 H43C . . 109.5 ?
H43B C43 H43C . . 109.5 ?
C41 C44 H44A . . 109.5 ?
C41 C44 H44B . . 109.5 ?
C41 C44 H44C . . 109.5 ?
H44A C44 H44B . . 109.5 ?
H44A C44 H44C . . 109.5 ?
H44B C44 H44C . . 109.5 ?
C35 C41B C42B . . 106.3(8) ?
C35 C41B C44B . . 111.2(10) ?
C43B C41B C35 . . 118.3(8) ?
C43B C41B C42B . . 106.3(11) ?
C43B C41B C44B . . 105.8(13) ?
C44B C41B C42B . . 108.5(12) ?
C41B C42B H42D . . 109.5 ?
C41B C42B H42E . . 109.5 ?
C41B C42B H42F . . 109.5 ?
H42D C42B H42E . . 109.5 ?
H42D C42B H42F . . 109.5 ?
H42E C42B H42F . . 109.5 ?
C41B C43B H43D . . 109.5 ?
C41B C43B H43E . . 109.5 ?
C41B C43B H43F . . 109.5 ?
H43D C43B H43E . . 109.5 ?
H43D C43B H43F . . 109.5 ?
H43E C43B H43F . . 109.5 ?
C41B C44B H44D . . 109.5 ?
C41B C44B H44E . . 109.5 ?
C41B C44B H44F . . 109.5 ?
H44D C44B H44E . . 109.5 ?
H44D C44B H44F . . 109.5 ?
H44E C44B H44F . . 109.5 ?

loop_
_geom_bond_atom_site_label_1
_geom_bond_atom_site_label_2
_geom_bond_site_symmetry_2
_geom_bond_distance
_geom_bond_publ_flag
C1A H1A . 0.95 ?
C1A C2A . 1.414(14) ?
C1A C6A . 1.348(13) ?
C2A H2A . 0.95 ?
C2A C3A . 1.350(15) ?
C3A C4A . 1.395(15) ?
C3A N15A . 1.425(9) ?
C4A C5A . 1.447(14) ?
C4A C7A . 1.358(15) ?
C5A C6A . 1.373(14) ?
C5A C10A . 1.366(16) ?
C6A C13A . 1.486(14) ?
C7A H7A . 0.95 ?
C7A C8A . 1.342(15) ?
C8A H8A . 0.95 ?
C8A C9A . 1.386(15) ?
C9A H9A . 0.95 ?
C9A C10A . 1.38(2) ?
C10A C11A . 1.543(15) ?
C11A N12A . 1.407(19) ?
C11A O23A . 1.233(14) ?
N12A C13A . 1.356(14) ?
N12A C14A . 1.418(9) ?
C13A O24A . 1.220(11) ?
C14A C16A . 1.39 ?
C14A C20A . 1.39 ?
C16A C17A . 1.39 ?
C16A C22A . 1.459(13) ?
C17A H17A . 0.95 ?
C17A C18A . 1.39 ?
C18A C19A . 1.39 ?
C18A N37A . 1.421(9) ?
C19A H19A . 0.95 ?
C19A C20A . 1.39 ?
C20A C21A . 1.550(11) ?
C21A H21A . 0.98 ?
C21A H21B . 0.98 ?
C21A H21C . 0.98 ?
C22A H22A . 0.98 ?
C22A H22B . 0.98 ?
C22A H22C . 0.98 ?
N15A C25 . 1.389(8) ?
N15A C28 . 1.389(8) ?
C1B H1B . 0.95 ?
C1B C2B . 1.41(2) ?
C1B C6B . 1.340(19) ?
C2B H2B . 0.95 ?
C2B C3B . 1.35(2) ?
C3B C4B . 1.39(2) ?
C4B C5B . 1.452(18) ?
C4B C7B . 1.36(2) ?
C5B C6B . 1.38(2) ?
C5B C10B . 1.35(2) ?
C6B C13B . 1.496(19) ?
C7B H7B . 0.95 ?
C7B C8B . 1.35(2) ?
C8B H8B . 0.95 ?
C8B C9B . 1.37(2) ?
C9B H9B . 0.95 ?
C9B C10B . 1.39(2) ?
C10B C11B . 1.531(18) ?
C11B N12B . 1.40(2) ?
C11B O23B . 1.230(19) ?
N12B C13B . 1.349(18) ?
N12B C14B . 1.405(17) ?
C13B O24B . 1.209(14) ?
C14B C16B . 1.424(13) ?
C14B C20B . 1.408(13) ?
C16B C17B . 1.424(14) ?
C16B C22B . 1.463(16) ?
C17B H17B . 0.95 ?
C17B C18B . 1.426(14) ?
C18B C19B . 1.430(14) ?
C19B H19B . 0.95 ?
C19B C20B . 1.419(13) ?
C20B C21B . 1.518(15) ?
C21B H21D . 0.98 ?
C21B H21E . 0.98 ?
C21B H21F . 0.98 ?
C22B H22D . 0.98 ?
C22B H22E . 0.98 ?
C22B H22F . 0.98 ?
C25 C26 . 1.399(4) ?
C25 C33 . 1.379(5) ?
C26 C27 . 1.456(4) ?
C26 C36 . 1.386(4) ?
C27 C28 . 1.402(4) ?
C27 C29 . 1.396(4) ?
C28 C32 . 1.367(5) ?
C29 H29 . 0.95 ?
C29 C30 . 1.378(4) ?
C30 C31 . 1.402(4) ?
C30 C37 . 1.534(4) ?
C30 C37B . 1.534(4) ?
C31 H31 . 0.95 ?
C31 C32 . 1.390(5) ?
C32 H32 . 0.95 ?
C33 H33 . 0.95 ?
C33 C34 . 1.370(5) ?
C34 H34 . 0.95 ?
C34 C35 . 1.410(5) ?
C35 C36 . 1.391(4) ?
C35 C41 . 1.527(5) ?
C35 C41B . 1.527(5) ?
C36 H36 . 0.95 ?
C37 C38 . 1.516(6) ?
C37 C39 . 1.500(5) ?
C37 C40 . 1.518(6) ?
C38 H38A . 0.98 ?
C38 H38B . 0.98 ?
C38 H38C . 0.98 ?
C39 H39A . 0.98 ?
C39 H39B . 0.98 ?
C39 H39C . 0.98 ?
C40 H40A . 0.98 ?
C40 H40B . 0.98 ?
C40 H40C . 0.98 ?
C37B C38B . 1.577(17) ?
C37B C39B . 1.506(17) ?
C37B C40B . 1.483(15) ?
C38B H38D . 0.98 ?
C38B H38E . 0.98 ?
C38B H38F . 0.98 ?
C39B H39D . 0.98 ?
C39B H39E . 0.98 ?
C39B H39F . 0.98 ?
C40B H40D . 0.98 ?
C40B H40E . 0.98 ?
C40B H40F . 0.98 ?
C41 C42 . 1.531(6) ?
C41 C43 . 1.504(7) ?
C41 C44 . 1.556(7) ?
C42 H42A . 0.98 ?
C42 H42B . 0.98 ?
C42 H42C . 0.98 ?
C43 H43A . 0.98 ?
C43 H43B . 0.98 ?
C43 H43C . 0.98 ?
C44 H44A . 0.98 ?
C44 H44B . 0.98 ?
C44 H44C . 0.98 ?
C41B C42B . 1.611(14) ?
C41B C43B . 1.496(14) ?
C41B C44B . 1.549(16) ?
C42B H42D . 0.98 ?
C42B H42E . 0.98 ?
C42B H42F . 0.98 ?
C43B H43D . 0.98 ?
C43B H43E . 0.98 ?
C43B H43F . 0.98 ?
C44B H44D . 0.98 ?
C44B H44E . 0.98 ?
C44B H44F . 0.98 ?

loop_
_geom_torsion_atom_site_label_1
_geom_torsion_atom_site_label_2
_geom_torsion_atom_site_label_3
_geom_torsion_atom_site_label_4
_geom_torsion_site_symmetry_1
_geom_torsion_site_symmetry_2
_geom_torsion_site_symmetry_3
_geom_torsion_site_symmetry_4
_geom_torsion
_geom_torsion_publ_flag
C1A C2A C3A C4A . . . . -4.(2) ?
C1A C2A C3A N15A . . . . -176.6(14) ?
C1A C6A C13A N12A . . . . 171.1(17) ?
C1A C6A C13A O24A . . . . -9.(3) ?
C2A C1A C6A C5A . . . . -1.(3) ?
C2A C1A C6A C13A . . . . -174.3(14) ?
C2A C3A C4A C5A . . . . 8.(2) ?
C2A C3A C4A C7A . . . . -172.6(18) ?
C2A C3A N15A C25 . . . . -95.(2) ?
C2A C3A N15A C28 . . . . 101.(2) ?
C3A C4A C5A C6A . . . . -9.(2) ?
C3A C4A C5A C10A . . . . -178.8(18) ?
C3A C4A C7A C8A . . . . -176.8(17) ?
C3A N15A C25 C26 . . . . -179.3(15) ?
C3A N15A C25 C33 . . . . 7.(3) ?
C3A N15A C28 C27 . . . . -179.6(18) ?
C3A N15A C28 C32 . . . . -8.(3) ?
C4A C3A N15A C25 . . . . 92.(2) ?
C4A C3A N15A C28 . . . . -73.(3) ?
C4A C5A C6A C1A . . . . 6.(3) ?
C4A C5A C6A C13A . . . . 178.1(17) ?
C4A C5A C10A C9A . . . . -7.(3) ?
C4A C5A C10A C11A . . . . 179.6(16) ?
C4A C7A C8A C9A . . . . -2.(3) ?
C5A C4A C7A C8A . . . . 3.(3) ?
C5A C6A C13A N12A . . . . -2.(3) ?
C5A C6A C13A O24A . . . . 178.8(19) ?
C5A C10A C11A N12A . . . . 6.(3) ?
C5A C10A C11A O23A . . . . 176.2(19) ?
C6A C1A C2A C3A . . . . 0.(2) ?
C6A C5A C10A C9A . . . . -177.(2) ?
C6A C5A C10A C11A . . . . 9.(3) ?
C7A C4A C5A C6A . . . . 172.(2) ?
C7A C4A C5A C10A . . . . 1.(3) ?
C7A C8A C9A C10A . . . . -3.(2) ?
C8A C9A C10A C5A . . . . 8.(3) ?
C8A C9A C10A C11A . . . . -178.6(15) ?
C9A C10A C11A N12A . . . . -167.8(18) ?
C9A C10A C11A O23A . . . . 2.(3) ?
C10A C5A C6A C1A . . . . 175.8(19) ?
C10A C5A C6A C13A . . . . -12.(3) ?
C10A C11A N12A C13A . . . . -20.(3) ?
C10A C11A N12A C14A . . . . -174.0(15) ?
C11A N12A C13A C6A . . . . 18.(3) ?
C11A N12A C13A O24A . . . . -162.8(18) ?
C11A N12A C14A C16A . . . . -105.5(18) ?
C11A N12A C14A C20A . . . . 69.5(17) ?
N12A C14A C16A C17A . . . . 175.3(12) ?
N12A C14A C16A C22A . . . . -2.9(15) ?
N12A C14A C20A C19A . . . . -174.8(13) ?
N12A C14A C20A C21A . . . . 9.5(14) ?
C13A N12A C14A C16A . . . . 99.5(16) ?
C13A N12A C14A C20A . . . . -85.(2) ?
O23A C11A N12A C13A . . . . 170.2(17) ?
O23A C11A N12A C14A . . . . 16.(3) ?
C14A N12A C13A C6A . . . . 171.1(17) ?
C14A N12A C13A O24A . . . . -9.(3) ?
C14A C16A C17A C18A . . . . 0 ?
C16A C14A C20A C19A . . . . 0 ?
C16A C14A C20A C21A . . . . -175.7(12) ?
C16A C17A C18A C19A . . . . 0 ?
C16A C17A C18A N37A . . . . -171.3(11) ?
C17A C18A C19A C20A . . . . 0 ?
C18A C19A C20A C14A . . . . 0 ?
C18A C19A C20A C21A . . . . 175.7(12) ?
C20A C14A C16A C17A . . . . 0 ?
C20A C14A C16A C22A . . . . -178.1(14) ?
C22A C16A C17A C18A . . . . 178.1(14) ?
N37A C18A C19A C20A . . . . 171.4(11) ?
N15A C3A C4A C5A . . . . -179.2(15) ?
N15A C3A C4A C7A . . . . 1.(2) ?
N15A C25 C26 C27 . . . . 4.9(11) ?
N15A C25 C26 C36 . . . . -176.5(10) ?
N15A C25 C33 C34 . . . . 176.3(13) ?
N15A C28 C32 C31 . . . . -167.6(13) ?
C1B C2B C3B C4B . . . . 0.0(6) ?
C1B C6B C13B N12B . . . . 179.7(10) ?
C1B C6B C13B O24B . . . . 0.(2) ?
C2B C1B C6B C5B . . . . 0.4(14) ?
C2B C1B C6B C13B . . . . 179.5(7) ?
C2B C3B C4B C5B . . . . -0.1(13) ?
C2B C3B C4B C7B . . . . -180.0(10) ?
C3B C4B C5B C6B . . . . 0.3(17) ?
C3B C4B C5B C10B . . . . 180.0(10) ?
C3B C4B C7B C8B . . . . 179.4(11) ?
C4B C5B C6B C1B . . . . -0.5(18) ?
C4B C5B C6B C13B . . . . -179.6(11) ?
C4B C5B C10B C9B . . . . -0.1(19) ?
C4B C5B C10B C11B . . . . 179.7(11) ?
C4B C7B C8B C9B . . . . 1.(2) ?
C5B C4B C7B C8B . . . . 0.(2) ?
C5B C6B C13B N12B . . . . -1.1(18) ?
C5B C6B C13B O24B . . . . 178.7(14) ?
C5B C10B C11B N12B . . . . 1.0(17) ?
C5B C10B C11B O23B . . . . 178.8(13) ?
C6B C1B C2B C3B . . . . -0.1(6) ?
C6B C5B C10B C9B . . . . 179.5(13) ?
C6B C5B C10B C11B . . . . -0.7(19) ?
C7B C4B C5B C6B . . . . -179.8(12) ?
C7B C4B C5B C10B . . . . -0.1(18) ?
C7B C8B C9B C10B . . . . -1.4(18) ?
C8B C9B C10B C5B . . . . 1.(2) ?
C8B C9B C10B C11B . . . . -178.9(11) ?
C9B C10B C11B N12B . . . . -179.2(11) ?
C9B C10B C11B O23B . . . . -1.4(18) ?
C10B C5B C6B C1B . . . . 179.9(11) ?
C10B C5B C6B C13B . . . . 1.(2) ?
C10B C11B N12B C13B . . . . -1.6(19) ?
C10B C11B N12B C14B . . . . 178.6(10) ?
C11B N12B C13B C6B . . . . 1.6(18) ?
C11B N12B C13B O24B . . . . -178.3(12) ?
C11B N12B C14B C16B . . . . -106.9(13) ?
C11B N12B C14B C20B . . . . 73.0(14) ?
N12B C14B C16B C17B . . . . 179.9(5) ?
N12B C14B C16B C22B . . . . -0.1(8) ?
N12B C14B C20B C19B . . . . -180.0(9) ?
N12B C14B C20B C21B . . . . 0.1(14) ?
C13B N12B C14B C16B . . . . 73.3(15) ?
C13B N12B C14B C20B . . . . -106.8(16) ?
O23B C11B N12B C13B . . . . -179.2(13) ?
O23B C11B N12B C14B . . . . 1.0(18) ?
C14B N12B C13B C6B . . . . -178.6(11) ?
C14B N12B C13B O24B . . . . 1.5(19) ?
C14B C16B C17B C18B . . . . 0.0(5) ?
C16B C14B C20B C19B . . . . -0.1(12) ?
C16B C14B C20B C21B . . . . 180.0(7) ?
C16B C17B C18B C19B . . . . 0.0(12) ?
C17B C18B C19B C20B . . . . -0.1(18) ?
C18B C19B C20B C14B . . . . 0.1(16) ?
C18B C19B C20B C21B . . . . 180.0(11) ?
C20B C14B C16B C17B . . . . 0.1(6) ?
C20B C14B C16B C22B . . . . -179.9(8) ?
C22B C16B C17B C18B . . . . 180.0(8) ?
C25 N15A C28 C27 . . . . 14.1(17) ?
C25 N15A C28 C32 . . . . -174.5(7) ?
C25 C26 C27 C28 . . . . 3.6(3) ?
C25 C26 C27 C29 . . . . -177.0(3) ?
C25 C26 C36 C35 . . . . -0.5(4) ?
C25 C33 C34 C35 . . . . -2.0(6) ?
C26 C25 C33 C34 . . . . 3.2(6) ?
C26 C27 C28 N15A . . . . -10.8(11) ?
C26 C27 C28 C32 . . . . 177.1(3) ?
C26 C27 C29 C30 . . . . -179.7(3) ?
C27 C26 C36 C35 . . . . 177.6(3) ?
C27 C28 C32 C31 . . . . 2.7(6) ?
C27 C29 C30 C31 . . . . 2.7(4) ?
C27 C29 C30 C37 . . . . -176.2(3) ?
C27 C29 C30 C37B . . . . -176.2(3) ?
C28 N15A C25 C26 . . . . -11.9(17) ?
C28 N15A C25 C33 . . . . 174.3(7) ?
C28 C27 C29 C30 . . . . -0.3(4) ?
C29 C27 C28 N15A . . . . 169.7(10) ?
C29 C27 C28 C32 . . . . -2.4(5) ?
C29 C30 C31 C32 . . . . -2.5(5) ?
C29 C30 C37 C38 . . . . -141.0(4) ?
C29 C30 C37 C39 . . . . -21.0(5) ?
C29 C30 C37 C40 . . . . 99.9(5) ?
C29 C30 C37B C38B . . . . -80.6(13) ?
C29 C30 C37B C39B . . . . 28.4(14) ?
C29 C30 C37B C40B . . . . 162.7(11) ?
C30 C31 C32 C28 . . . . -0.2(6) ?
C31 C30 C37 C38 . . . . 40.2(5) ?
C31 C30 C37 C39 . . . . 160.2(4) ?
C31 C30 C37 C40 . . . . -79.0(5) ?
C31 C30 C37B C38B . . . . 100.5(13) ?
C31 C30 C37B C39B . . . . -150.4(14) ?
C31 C30 C37B C40B . . . . -16.2(11) ?
C33 C25 C26 C27 . . . . 179.4(3) ?
C33 C25 C26 C36 . . . . -2.0(5) ?
C33 C34 C35 C36 . . . . -0.4(5) ?
C33 C34 C35 C41 . . . . 176.5(4) ?
C33 C34 C35 C41B . . . . 176.5(4) ?
C34 C35 C36 C26 . . . . 1.6(5) ?
C34 C35 C41 C42 . . . . 11.1(6) ?
C34 C35 C41 C43 . . . . 134.5(5) ?
C34 C35 C41 C44 . . . . -108.5(4) ?
C34 C35 C41B C42B . . . . 63.1(9) ?
C34 C35 C41B C43B . . . . -177.6(10) ?
C34 C35 C41B C44B . . . . -54.8(11) ?
C36 C26 C27 C28 . . . . -174.7(3) ?
C36 C26 C27 C29 . . . . 4.7(6) ?
C36 C35 C41 C42 . . . . -172.1(4) ?
C36 C35 C41 C43 . . . . -48.8(5) ?
C36 C35 C41 C44 . . . . 68.3(5) ?
C36 C35 C41B C42B . . . . -120.2(9) ?
C36 C35 C41B C43B . . . . -0.8(11) ?
C36 C35 C41B C44B . . . . 121.9(11) ?
C37 C30 C31 C32 . . . . 176.4(4) ?
C37B C30 C31 C32 . . . . 176.4(4) ?
C41 C35 C36 C26 . . . . -175.3(3) ?
C41B C35 C36 C26 . . . . -175.3(3) ?
